data_4028741
loop_
_publ_author_name
'Shengbin Zhou'
'Jiang Wang'
'Daizong Lin'
'Fei Zhao'
'Hong Liu'

_publ_section_title
;
 Enantioselective Synthesis of 2-Substitued-Tetrahydroisoquinolin-1-yl
 Glycine Derivatives via Oxidative Cross-Dehydrogenative Coupling of
 Tertiary Amines and Chiral Nickel(II) Glycinate
;
_journal_name_full 'Journal of Organic Chemistry'
_journal_page_first 11204
_journal_page_last 11212
_journal_paper_doi 10.1021/jo401510b
_journal_volume 78
_journal_year 2013
_chemical_absolute_configuration ad
_chemical_formula_sum 'C42 H38 N4 Ni O3'
_chemical_formula_weight 705.47
_chemical_name_systematic
; 
 ? 
;
_space_group_IT_number 5
_symmetry_cell_setting monoclinic
_symmetry_space_group_name_Hall 'C 2y'
_symmetry_space_group_name_H-M 'C 1 2 1'
_atom_sites_solution_hydrogens geom
_atom_sites_solution_primary direct
_atom_sites_solution_secondary difmap
_audit_creation_method SHELXL-97
_cell_angle_alpha 90.00
_cell_angle_beta 107.289(8)
_cell_angle_gamma 90.00
_cell_formula_units_Z 4
_cell_length_a 15.670(3)
_cell_length_b 10.967(3)
_cell_length_c 21.785(6)
_cell_measurement_reflns_used 905
_cell_measurement_temperature 293(2)
_cell_measurement_theta_max 5.617
_cell_measurement_theta_min 4.605
_cell_volume 3574.7(16)
_computing_cell_refinement 'Bruker SMART'
_computing_data_collection 'Bruker SMART'
_computing_data_reduction 'Bruker SHELXTL'
_computing_molecular_graphics 'Bruker SHELXTL'
_computing_publication_material 'Bruker SHELXTL'
_computing_structure_refinement 'SHELXL-97 (Sheldrick, 1997)'
_computing_structure_solution 'SHELXS-97 (Sheldrick, 1990)'
_diffrn_ambient_temperature 293(2)
_diffrn_measured_fraction_theta_full 0.999
_diffrn_measured_fraction_theta_max 0.999
_diffrn_measurement_device_type 'CCD area detector'
_diffrn_measurement_method 'phi and omega scans'
_diffrn_radiation_monochromator graphite
_diffrn_radiation_source 'fine-focus sealed tube'
_diffrn_radiation_type MoK\a
_diffrn_radiation_wavelength 0.71073
_diffrn_reflns_av_R_equivalents 0.0000
_diffrn_reflns_av_sigmaI/netI 0.1535
_diffrn_reflns_limit_h_max 18
_diffrn_reflns_limit_h_min -18
_diffrn_reflns_limit_k_max 13
_diffrn_reflns_limit_k_min -10
_diffrn_reflns_limit_l_max 26
_diffrn_reflns_limit_l_min 0
_diffrn_reflns_number 5824
_diffrn_reflns_theta_full 25.50
_diffrn_reflns_theta_max 25.50
_diffrn_reflns_theta_min 1.96
_exptl_absorpt_coefficient_mu 0.588
_exptl_absorpt_correction_T_max 1.00000
_exptl_absorpt_correction_T_min 0.18737
_exptl_absorpt_correction_type empirical
_exptl_absorpt_process_details sadabs
_exptl_crystal_colour red
_exptl_crystal_density_diffrn 1.311
_exptl_crystal_description prismatic
_exptl_crystal_F_000 1480
_exptl_crystal_size_max 0.176
_exptl_crystal_size_mid 0.153
_exptl_crystal_size_min 0.034
_platon_squeeze_details
;
;
_refine_diff_density_max 0.912
_refine_diff_density_min -0.357
_refine_diff_density_rms 0.081
_refine_ls_abs_structure_details 'Flack H D (1983), Acta Cryst. A39, 876-881'
_refine_ls_abs_structure_Flack 0.05(3)
_refine_ls_extinction_method none
_refine_ls_goodness_of_fit_ref 0.911
_refine_ls_hydrogen_treatment constr
_refine_ls_matrix_type full
_refine_ls_number_parameters 448
_refine_ls_number_reflns 5824
_refine_ls_number_restraints 353
_refine_ls_restrained_S_all 0.887
_refine_ls_R_factor_all 0.1402
_refine_ls_R_factor_gt 0.0738
_refine_ls_shift/su_max 0.000
_refine_ls_shift/su_mean 0.000
_refine_ls_structure_factor_coef Fsqd
_refine_ls_weighting_details 'calc w=1/[\s^2^(Fo^2^)+(0.0736P)^2^+0.0000P] where P=(Fo^2^+2Fc^2^)/3'
_refine_ls_weighting_scheme calc
_refine_ls_wR_factor_gt 0.1478
_refine_ls_wR_factor_ref 0.1694
_reflns_number_gt 3124
_reflns_number_total 5824
_reflns_threshold_expression >2sigma(I)
_cod_data_source_file jo401510b_si_002.cif
_cod_data_source_block cd212335
_cod_database_code 4028741

loop_
_symmetry_equiv_pos_as_xyz
'x, y, z'
'-x, y, -z'
'x+1/2, y+1/2, z'
'-x+1/2, y+1/2, -z'

loop_
_atom_site_label
_atom_site_type_symbol
_atom_site_fract_x
_atom_site_fract_y
_atom_site_fract_z
_atom_site_U_iso_or_equiv
_atom_site_adp_type
_atom_site_occupancy
_atom_site_symmetry_multiplicity
_atom_site_calc_flag
_atom_site_refinement_flags
_atom_site_disorder_assembly
_atom_site_disorder_group
Ni1 Ni 0.66847(5) 0.05860(9) 0.25071(4) 0.0421(3) Uani 1 1 d . . .
O1 O 0.8156(3) 0.0806(6) 0.4272(2) 0.0570(16) Uani 1 1 d U . .
O2 O 0.7621(3) 0.0273(4) 0.3237(2) 0.0470(15) Uani 1 1 d U . .
O3 O 0.4801(4) -0.0150(6) 0.0928(3) 0.087(2) Uani 1 1 d U . .
N1 N 0.6426(4) 0.1905(5) 0.2955(3) 0.0374(15) Uani 1 1 d U . .
N2 N 0.5789(4) 0.0915(5) 0.1758(3) 0.0494(18) Uani 1 1 d U . .
N3 N 0.6907(5) -0.0896(6) 0.2098(3) 0.0559(18) Uani 1 1 d U B .
N4 N 0.5830(4) -0.0201(6) 0.3645(3) 0.0456(17) Uani 1 1 d U . .
C1 C 0.7614(4) 0.0858(7) 0.3737(4) 0.042(2) Uani 1 1 d U . .
C2 C 0.6760(4) 0.1678(7) 0.3646(4) 0.0402(18) Uani 1 1 d U . .
H2 H 0.6932 0.2452 0.3875 0.048 Uiso 1 1 calc R . .
C3 C 0.5933(5) 0.2868(7) 0.2726(4) 0.0402(18) Uani 1 1 d U . .
C4 C 0.5532(5) 0.3009(7) 0.2051(4) 0.0362(18) Uani 1 1 d U . .
C5 C 0.5163(6) 0.4198(8) 0.1835(4) 0.055(2) Uani 1 1 d U . .
H5 H 0.5205 0.4815 0.2136 0.066 Uiso 1 1 calc R . .
C6 C 0.4758(6) 0.4435(9) 0.1205(4) 0.061(2) Uani 1 1 d U . .
H6 H 0.4544 0.5215 0.1081 0.073 Uiso 1 1 calc R . .
C7 C 0.4658(7) 0.3550(10) 0.0748(4) 0.077(3) Uani 1 1 d U . .
H7 H 0.4372 0.3723 0.0318 0.092 Uiso 1 1 calc R . .
C8 C 0.4991(6) 0.2383(8) 0.0932(4) 0.064(2) Uani 1 1 d U . .
H8 H 0.4922 0.1772 0.0625 0.077 Uiso 1 1 calc R . .
C9 C 0.5432(5) 0.2129(8) 0.1586(4) 0.047(2) Uani 1 1 d U . .
C10 C 0.5495(6) -0.0082(9) 0.1400(4) 0.060(2) Uani 1 1 d U . .
C11 C 0.6036(5) -0.1187(7) 0.1602(4) 0.052(2) Uani 1 1 d U B .
H11 H 0.6160 -0.1551 0.1226 0.063 Uiso 1 1 calc R . .
C12 C 0.5566(7) -0.2151(10) 0.1914(5) 0.079(3) Uani 1 1 d DU . .
H12A H 0.5245 -0.1767 0.2181 0.095 Uiso 0.50 1 calc PR A 1
H12B H 0.5154 -0.2649 0.1590 0.095 Uiso 0.50 1 calc PR A 1
H12C H 0.5393 -0.2844 0.1635 0.095 Uiso 0.50 1 d PR A 2
H12D H 0.5050 -0.1792 0.1994 0.095 Uiso 0.50 1 d PR A 2
C13 C 0.6350(10) -0.2900(15) 0.2315(9) 0.073(5) Uani 0.55 1 d PDU B 1
H13A H 0.6512 -0.3527 0.2056 0.087 Uiso 0.55 1 calc PR B 1
H13B H 0.6207 -0.3284 0.2673 0.087 Uiso 0.55 1 calc PR B 1
C13' C 0.6229(11) -0.244(2) 0.2571(9) 0.084(7) Uani 0.45 1 d PDU B 2
H13C H 0.6048 -0.2052 0.2912 0.101 Uiso 0.45 1 calc PR B 2
H13D H 0.6259 -0.3317 0.2646 0.101 Uiso 0.45 1 calc PR B 2
C14 C 0.7111(7) -0.1972(9) 0.2555(4) 0.078(3) Uani 1 1 d DU . .
H14A H 0.7149 -0.1707 0.2987 0.094 Uiso 0.50 1 calc PR B 1
H14B H 0.7677 -0.2338 0.2562 0.094 Uiso 0.50 1 calc PR B 1
H14C H 0.7426 -0.1701 0.2980 0.094 Uiso 0.50 1 d PR B 2
H14D H 0.7463 -0.2557 0.2409 0.094 Uiso 0.50 1 d PR B 2
C15 C 0.7649(6) -0.0740(9) 0.1803(4) 0.073(3) Uani 1 1 d U . .
H15A H 0.8191 -0.0564 0.2145 0.088 Uiso 1 1 calc R B .
H15B H 0.7737 -0.1515 0.1615 0.088 Uiso 1 1 calc R . .
C16 C 0.7542(5) 0.0207(7) 0.1306(3) 0.070(3) Uani 1 1 d GU B .
C17 C 0.7906(4) 0.1353(8) 0.1492(3) 0.088(3) Uani 1 1 d GU . .
H17 H 0.8196 0.1513 0.1923 0.106 Uiso 1 1 calc R B .
C18 C 0.7838(5) 0.2260(6) 0.1034(5) 0.106(4) Uani 1 1 d GU B .
H18 H 0.8082 0.3026 0.1159 0.127 Uiso 1 1 calc R . .
C19 C 0.7405(6) 0.2021(8) 0.0390(4) 0.127(5) Uani 1 1 d GU . .
H19 H 0.7360 0.2627 0.0084 0.153 Uiso 1 1 calc R B .
C20 C 0.7041(5) 0.0875(10) 0.0204(3) 0.121(5) Uani 1 1 d GU B .
H20 H 0.6751 0.0715 -0.0227 0.145 Uiso 1 1 calc R . .
C21 C 0.7109(5) -0.0032(7) 0.0662(4) 0.092(4) Uani 1 1 d GU . .
H21 H 0.6865 -0.0798 0.0537 0.110 Uiso 1 1 calc R B .
C22 C 0.5817(4) 0.3817(7) 0.3187(4) 0.0439(19) Uani 1 1 d U . .
C23 C 0.6527(5) 0.4560(7) 0.3538(3) 0.0449(19) Uani 1 1 d U . .
H23 H 0.7074 0.4524 0.3453 0.054 Uiso 1 1 calc R . .
C24 C 0.6421(5) 0.5345(7) 0.4008(3) 0.051(2) Uani 1 1 d U . .
H24 H 0.6904 0.5799 0.4253 0.062 Uiso 1 1 calc R . .
C25 C 0.5596(5) 0.5450(9) 0.4110(4) 0.059(2) Uani 1 1 d U . .
H25 H 0.5521 0.5994 0.4418 0.071 Uiso 1 1 calc R . .
C26 C 0.4879(6) 0.4755(8) 0.3761(4) 0.058(2) Uani 1 1 d U . .
H26 H 0.4329 0.4819 0.3839 0.070 Uiso 1 1 calc R . .
C27 C 0.4986(5) 0.3952(7) 0.3287(4) 0.053(2) Uani 1 1 d U . .
H27 H 0.4499 0.3509 0.3039 0.063 Uiso 1 1 calc R . .
C28 C 0.6014(4) 0.1044(6) 0.3883(3) 0.0332(18) Uani 1 1 d U . .
H28 H 0.5464 0.1505 0.3688 0.040 Uiso 1 1 calc R . .
C29 C 0.6327(5) -0.1099(8) 0.4103(4) 0.059(2) Uani 1 1 d U . .
H29A H 0.6962 -0.0948 0.4189 0.071 Uiso 1 1 calc R . .
H29B H 0.6201 -0.1905 0.3914 0.071 Uiso 1 1 calc R . .
C30 C 0.6103(6) -0.1079(9) 0.4723(5) 0.064(3) Uani 1 1 d U . .
H30A H 0.5496 -0.1366 0.4651 0.076 Uiso 1 1 calc R . .
H30B H 0.6501 -0.1626 0.5027 0.076 Uiso 1 1 calc R . .
C31 C 0.6190(4) 0.0169(7) 0.4996(4) 0.044(2) Uani 1 1 d U . .
C32 C 0.6202(4) 0.1171(7) 0.4611(4) 0.0430(19) Uani 1 1 d U . .
C33 C 0.6287(5) 0.2354(8) 0.4881(4) 0.046(2) Uani 1 1 d U . .
H33 H 0.6287 0.3026 0.4620 0.056 Uiso 1 1 calc R . .
C34 C 0.6369(5) 0.2528(9) 0.5513(4) 0.056(2) Uani 1 1 d U . .
H34 H 0.6441 0.3310 0.5686 0.067 Uiso 1 1 calc R . .
C35 C 0.6344(5) 0.1556(11) 0.5890(4) 0.069(3) Uani 1 1 d U . .
H35 H 0.6379 0.1678 0.6319 0.083 Uiso 1 1 calc R . .
C36 C 0.6268(4) 0.0388(11) 0.5647(4) 0.063(3) Uani 1 1 d U . .
H36 H 0.6268 -0.0267 0.5918 0.075 Uiso 1 1 calc R . .
C37 C 0.4950(5) -0.0499(7) 0.3267(4) 0.0452(19) Uani 1 1 d U . .
C38 C 0.4468(4) 0.0316(7) 0.2804(3) 0.050(2) Uani 1 1 d U . .
H38 H 0.4729 0.1050 0.2743 0.061 Uiso 1 1 calc R . .
C39 C 0.3598(5) 0.0049(9) 0.2431(4) 0.068(3) Uani 1 1 d U . .
H39 H 0.3278 0.0610 0.2130 0.082 Uiso 1 1 calc R . .
C40 C 0.3220(6) -0.1026(11) 0.2508(6) 0.090(3) Uani 1 1 d U . .
H40 H 0.2641 -0.1205 0.2257 0.108 Uiso 1 1 calc R . .
C41 C 0.3690(7) -0.1859(10) 0.2956(5) 0.081(3) Uani 1 1 d U . .
H41 H 0.3423 -0.2591 0.3014 0.097 Uiso 1 1 calc R . .
C42 C 0.4545(6) -0.1609(8) 0.3314(4) 0.063(2) Uani 1 1 d U . .
H42 H 0.4866 -0.2197 0.3597 0.076 Uiso 1 1 calc R . .

loop_
_atom_site_aniso_label
_atom_site_aniso_U_11
_atom_site_aniso_U_22
_atom_site_aniso_U_33
_atom_site_aniso_U_23
_atom_site_aniso_U_13
_atom_site_aniso_U_12
Ni1 0.0398(5) 0.0323(5) 0.0539(5) -0.0003(6) 0.0135(4) 0.0027(5)
O1 0.044(3) 0.068(5) 0.054(3) -0.004(3) 0.006(2) 0.011(3)
O2 0.039(3) 0.047(4) 0.053(3) 0.000(3) 0.010(2) 0.009(2)
O3 0.090(5) 0.051(4) 0.094(5) -0.018(4) -0.014(4) 0.005(3)
N1 0.031(3) 0.024(4) 0.057(4) 0.003(3) 0.014(3) -0.003(3)
N2 0.058(4) 0.035(5) 0.058(4) -0.013(3) 0.021(3) -0.009(3)
N3 0.064(4) 0.046(5) 0.052(4) 0.005(3) 0.009(4) 0.011(3)
N4 0.050(4) 0.025(4) 0.064(4) -0.003(3) 0.020(3) -0.006(3)
C1 0.031(4) 0.034(6) 0.060(5) 0.002(4) 0.012(4) 0.000(3)
C2 0.035(4) 0.030(4) 0.054(5) 0.000(3) 0.010(4) -0.004(3)
C3 0.039(4) 0.029(5) 0.058(5) -0.007(4) 0.022(4) -0.009(3)
C4 0.029(4) 0.035(5) 0.043(5) 0.003(4) 0.008(4) -0.007(3)
C5 0.061(5) 0.036(5) 0.065(6) 0.003(4) 0.012(5) 0.001(4)
C6 0.077(6) 0.053(6) 0.058(6) 0.011(5) 0.029(5) 0.012(5)
C7 0.098(7) 0.083(8) 0.050(6) 0.022(5) 0.022(5) 0.017(6)
C8 0.077(6) 0.045(6) 0.066(6) 0.000(5) 0.016(5) 0.017(5)
C9 0.042(5) 0.051(6) 0.049(5) 0.001(4) 0.016(4) -0.006(4)
C10 0.062(6) 0.054(6) 0.061(6) -0.006(5) 0.015(5) 0.003(5)
C11 0.063(5) 0.042(5) 0.047(5) 0.002(4) 0.009(4) 0.005(4)
C12 0.095(8) 0.060(7) 0.081(7) 0.006(6) 0.025(6) -0.009(6)
C13 0.090(11) 0.063(12) 0.083(12) 0.016(9) 0.052(10) 0.010(10)
C13' 0.111(15) 0.067(15) 0.094(15) -0.004(12) 0.062(13) 0.015(13)
C14 0.101(7) 0.044(6) 0.083(7) -0.004(5) 0.016(6) 0.014(5)
C15 0.059(6) 0.069(7) 0.091(7) -0.011(5) 0.023(5) 0.021(5)
C16 0.051(5) 0.102(10) 0.070(6) -0.011(6) 0.036(5) 0.008(5)
C17 0.094(8) 0.081(8) 0.097(8) -0.029(7) 0.040(7) -0.003(7)
C18 0.121(9) 0.094(9) 0.119(9) -0.015(8) 0.061(8) -0.032(8)
C19 0.120(10) 0.161(14) 0.107(10) 0.026(10) 0.044(9) -0.015(10)
C20 0.113(8) 0.176(15) 0.080(8) -0.007(9) 0.039(7) -0.025(10)
C21 0.084(7) 0.131(10) 0.068(7) -0.016(7) 0.035(6) -0.016(7)
C22 0.032(4) 0.036(5) 0.061(5) 0.004(4) 0.011(4) 0.004(3)
C23 0.031(4) 0.040(5) 0.066(5) 0.003(4) 0.017(4) -0.003(3)
C24 0.053(4) 0.026(5) 0.069(5) -0.007(4) 0.009(4) 0.002(4)
C25 0.066(5) 0.035(5) 0.080(5) 0.000(5) 0.026(4) 0.018(5)
C26 0.056(5) 0.035(5) 0.084(6) 0.003(4) 0.023(5) 0.005(4)
C27 0.027(4) 0.038(5) 0.090(6) 0.005(4) 0.012(4) -0.003(4)
C28 0.026(4) 0.022(4) 0.053(5) 0.008(3) 0.015(3) 0.000(3)
C29 0.049(5) 0.043(5) 0.095(7) 0.014(5) 0.034(5) 0.010(4)
C30 0.051(6) 0.056(7) 0.080(7) 0.021(5) 0.014(5) 0.004(5)
C31 0.032(4) 0.045(5) 0.060(5) 0.010(4) 0.019(4) -0.003(3)
C32 0.027(4) 0.036(4) 0.068(5) 0.010(4) 0.017(4) 0.004(3)
C33 0.040(5) 0.042(5) 0.057(6) -0.004(4) 0.015(4) 0.003(4)
C34 0.036(4) 0.073(7) 0.061(6) -0.004(5) 0.018(4) -0.004(4)
C35 0.040(5) 0.114(9) 0.056(6) -0.016(6) 0.021(4) -0.012(5)
C36 0.040(4) 0.091(9) 0.059(5) 0.029(5) 0.017(4) -0.013(5)
C37 0.037(4) 0.034(5) 0.068(5) -0.008(4) 0.021(4) -0.007(4)
C38 0.038(4) 0.044(6) 0.069(5) -0.010(4) 0.016(4) -0.007(4)
C39 0.043(5) 0.069(7) 0.089(6) -0.007(5) 0.015(4) -0.001(4)
C40 0.051(6) 0.085(8) 0.137(9) -0.042(7) 0.035(6) -0.036(6)
C41 0.073(7) 0.057(7) 0.123(9) -0.033(6) 0.044(7) -0.035(6)
C42 0.074(6) 0.044(6) 0.082(6) -0.012(4) 0.039(5) -0.019(5)

loop_
_atom_type_symbol
_atom_type_description
_atom_type_scat_dispersion_real
_atom_type_scat_dispersion_imag
_atom_type_scat_source
C C 0.0033 0.0016 'International Tables Vol C Tables 4.2.6.8 and 6.1.1.4'
H H 0.0000 0.0000 'International Tables Vol C Tables 4.2.6.8 and 6.1.1.4'
N N 0.0061 0.0033 'International Tables Vol C Tables 4.2.6.8 and 6.1.1.4'
O O 0.0106 0.0060 'International Tables Vol C Tables 4.2.6.8 and 6.1.1.4'
Ni Ni 0.3393 1.1124 'International Tables Vol C Tables 4.2.6.8 and 6.1.1.4'

loop_
_geom_angle_atom_site_label_1
_geom_angle_atom_site_label_2
_geom_angle_atom_site_label_3
_geom_angle
N2 Ni1 O2 177.3(3)
N2 Ni1 N1 94.9(3)
O2 Ni1 N1 86.2(2)
N2 Ni1 N3 87.1(3)
O2 Ni1 N3 92.0(2)
N1 Ni1 N3 174.0(3)
C1 O2 Ni1 116.0(5)
C3 N1 C2 121.2(6)
C3 N1 Ni1 128.4(5)
C2 N1 Ni1 110.0(4)
C10 N2 C9 124.0(7)
C10 N2 Ni1 113.2(5)
C9 N2 Ni1 122.7(5)
C15 N3 C11 111.8(6)
C15 N3 C14 109.4(7)
C11 N3 C14 106.0(7)
C15 N3 Ni1 111.8(5)
C11 N3 Ni1 105.1(5)
C14 N3 Ni1 112.5(5)
C37 N4 C29 118.2(6)
C37 N4 C28 118.5(6)
C29 N4 C28 112.5(6)
O1 C1 O2 128.0(7)
O1 C1 C2 118.0(7)
O2 C1 C2 113.9(6)
N1 C2 C28 109.8(5)
N1 C2 C1 104.9(6)
C28 C2 C1 113.1(6)
N1 C2 H2 109.6
C28 C2 H2 109.6
C1 C2 H2 109.6
N1 C3 C4 120.5(7)
N1 C3 C22 118.6(7)
C4 C3 C22 120.8(7)
C9 C4 C3 127.1(7)
C9 C4 C5 116.5(7)
C3 C4 C5 116.4(7)
C6 C5 C4 121.6(8)
C6 C5 H5 119.2
C4 C5 H5 119.2
C5 C6 C7 121.4(9)
C5 C6 H6 119.3
C7 C6 H6 119.3
C6 C7 C8 119.3(8)
C6 C7 H7 120.3
C8 C7 H7 120.3
C7 C8 C9 120.0(8)
C7 C8 H8 120.0
C9 C8 H8 120.0
C4 C9 C8 121.2(8)
C4 C9 N2 120.4(7)
C8 C9 N2 118.4(7)
O3 C10 N2 125.9(8)
O3 C10 C11 118.5(8)
N2 C10 C11 115.5(7)
C10 C11 N3 111.1(7)
C10 C11 C12 112.6(8)
N3 C11 C12 106.1(6)
C10 C11 H11 109.0
N3 C11 H11 109.0
C12 C11 H11 109.0
C13 C12 C13' 30.9(9)
C13 C12 C11 102.2(9)
C13' C12 C11 105.8(10)
C13 C12 H12A 111.3
C13' C12 H12A 81.9
C11 C12 H12A 111.3
C13 C12 H12B 111.3
C13' C12 H12B 132.9
C11 C12 H12B 111.3
H12A C12 H12B 109.2
C13 C12 H12C 87.9
C13' C12 H12C 114.2
C11 C12 H12C 110.0
H12A C12 H12C 128.6
H12B C12 H12C 25.0
C13 C12 H12D 134.2
C13' C12 H12D 106.9
C11 C12 H12D 109.6
H12A C12 H12D 25.9
H12B C12 H12D 87.0
H12C C12 H12D 110.2
C12 C13 C14 104.5(11)
C12 C13 H13A 110.8
C14 C13 H13A 110.8
C12 C13 H13B 110.8
C14 C13 H13B 110.8
H13A C13 H13B 108.9
C14 C13' C12 106.3(13)
C14 C13' H13C 110.5
C12 C13' H13C 110.5
C14 C13' H13D 110.5
C12 C13' H13D 110.5
H13C C13' H13D 108.7
C13' C14 N3 105.8(11)
C13' C14 C13 31.1(9)
N3 C14 C13 107.6(9)
C13' C14 H14A 82.5
N3 C14 H14A 110.2
C13 C14 H14A 110.2
C13' C14 H14B 135.1
N3 C14 H14B 110.2
C13 C14 H14B 110.2
H14A C14 H14B 108.5
C13' C14 H14C 107.4
N3 C14 H14C 110.0
C13 C14 H14C 131.1
H14A C14 H14C 26.3
H14B C14 H14C 84.7
C13' C14 H14D 113.8
N3 C14 H14D 109.5
C13 C14 H14D 84.7
H14A C14 H14D 130.2
H14B C14 H14D 27.8
H14C C14 H14D 110.2
C16 C15 N3 117.6(7)
C16 C15 H15A 107.9
N3 C15 H15A 107.9
C16 C15 H15B 107.9
N3 C15 H15B 107.9
H15A C15 H15B 107.2
C17 C16 C21 120.0
C17 C16 C15 118.4(7)
C21 C16 C15 121.5(7)
C18 C17 C16 120.0
C18 C17 H17 120.0
C16 C17 H17 120.0
C17 C18 C19 120.0
C17 C18 H18 120.0
C19 C18 H18 120.0
C20 C19 C18 120.0
C20 C19 H19 120.0
C18 C19 H19 120.0
C19 C20 C21 120.0
C19 C20 H20 120.0
C21 C20 H20 120.0
C20 C21 C16 120.0
C20 C21 H21 120.0
C16 C21 H21 120.0
C27 C22 C23 118.6(7)
C27 C22 C3 119.1(7)
C23 C22 C3 122.2(6)
C24 C23 C22 120.8(7)
C24 C23 H23 119.6
C22 C23 H23 119.6
C25 C24 C23 119.7(7)
C25 C24 H24 120.2
C23 C24 H24 120.2
C24 C25 C26 120.7(8)
C24 C25 H25 119.6
C26 C25 H25 119.6
C25 C26 C27 119.7(8)
C25 C26 H26 120.1
C27 C26 H26 120.1
C22 C27 C26 120.2(7)
C22 C27 H27 119.9
C26 C27 H27 119.9
N4 C28 C32 114.2(5)
N4 C28 C2 112.7(6)
C32 C28 C2 111.5(6)
N4 C28 H28 105.9
C32 C28 H28 105.9
C2 C28 H28 105.9
N4 C29 C30 112.9(7)
N4 C29 H29A 109.0
C30 C29 H29A 109.0
N4 C29 H29B 109.0
C30 C29 H29B 109.0
H29A C29 H29B 107.8
C31 C30 C29 111.0(7)
C31 C30 H30A 109.4
C29 C30 H30A 109.4
C31 C30 H30B 109.4
C29 C30 H30B 109.4
H30A C30 H30B 108.0
C32 C31 C36 117.5(7)
C32 C31 C30 120.4(7)
C36 C31 C30 122.1(8)
C31 C32 C33 119.5(7)
C31 C32 C28 121.5(6)
C33 C32 C28 118.6(7)
C34 C33 C32 121.2(8)
C34 C33 H33 119.4
C32 C33 H33 119.4
C35 C34 C33 119.6(9)
C35 C34 H34 120.2
C33 C34 H34 120.2
C34 C35 C36 120.9(8)
C34 C35 H35 119.5
C36 C35 H35 119.5
C35 C36 C31 121.2(8)
C35 C36 H36 119.4
C31 C36 H36 119.4
C38 C37 C42 117.0(7)
C38 C37 N4 119.8(7)
C42 C37 N4 123.1(8)
C37 C38 C39 120.9(8)
C37 C38 H38 119.5
C39 C38 H38 119.5
C40 C39 C38 119.9(9)
C40 C39 H39 120.0
C38 C39 H39 120.0
C39 C40 C41 120.3(9)
C39 C40 H40 119.9
C41 C40 H40 119.9
C42 C41 C40 119.9(9)
C42 C41 H41 120.1
C40 C41 H41 120.1
C41 C42 C37 121.8(9)
C41 C42 H42 119.1
C37 C42 H42 119.1

loop_
_geom_bond_atom_site_label_1
_geom_bond_atom_site_label_2
_geom_bond_distance
Ni1 N2 1.845(6)
Ni1 O2 1.848(4)
Ni1 N1 1.856(6)
Ni1 N3 1.935(7)
O1 C1 1.221(8)
O2 C1 1.267(8)
O3 C10 1.258(9)
N1 C3 1.316(9)
N1 C2 1.461(9)
N2 C10 1.342(10)
N2 C9 1.450(10)
N3 C15 1.495(10)
N3 C11 1.502(10)
N3 C14 1.515(11)
N4 C37 1.419(9)
N4 C29 1.453(9)
N4 C28 1.458(8)
C1 C2 1.576(9)
C2 C28 1.573(9)
C2 H2 0.9800
C3 C4 1.426(9)
C3 C22 1.495(10)
C4 C9 1.374(11)
C4 C5 1.447(11)
C5 C6 1.355(10)
C5 H5 0.9300
C6 C7 1.366(12)
C6 H6 0.9300
C7 C8 1.395(12)
C7 H7 0.9300
C8 C9 1.415(10)
C8 H8 0.9300
C10 C11 1.470(12)
C11 C12 1.556(13)
C11 H11 0.9800
C12 C13 1.520(14)
C12 C13' 1.533(16)
C12 H12A 0.9700
C12 H12B 0.9700
C12 H12C 0.9607
C12 H12D 0.9605
C13 C14 1.537(15)
C13 H13A 0.9700
C13 H13B 0.9700
C13' C14 1.486(16)
C13' H13C 0.9700
C13' H13D 0.9700
C14 H14A 0.9700
C14 H14B 0.9700
C14 H14C 0.9583
C14 H14D 0.9595
C15 C16 1.474(11)
C15 H15A 0.9700
C15 H15B 0.9700
C16 C17 1.3900
C16 C21 1.3900
C17 C18 1.3900
C17 H17 0.9300
C18 C19 1.3900
C18 H18 0.9300
C19 C20 1.3900
C19 H19 0.9300
C20 C21 1.3900
C20 H20 0.9300
C21 H21 0.9300
C22 C27 1.390(9)
C22 C23 1.408(9)
C23 C24 1.384(10)
C23 H23 0.9300
C24 C25 1.381(10)
C24 H24 0.9300
C25 C26 1.383(11)
C25 H25 0.9300
C26 C27 1.403(11)
C26 H26 0.9300
C27 H27 0.9300
C28 C32 1.532(10)
C28 H28 0.9800
C29 C30 1.493(12)
C29 H29A 0.9700
C29 H29B 0.9700
C30 C31 1.483(12)
C30 H30A 0.9700
C30 H30B 0.9700
C31 C32 1.386(9)
C31 C36 1.408(10)
C32 C33 1.414(11)
C33 C34 1.358(10)
C33 H33 0.9300
C34 C35 1.353(12)
C34 H34 0.9300
C35 C36 1.377(14)
C35 H35 0.9300
C36 H36 0.9300
C37 C38 1.390(10)
C37 C42 1.391(11)
C38 C39 1.395(10)
C38 H38 0.9300
C39 C40 1.352(13)
C39 H39 0.9300
C40 C41 1.380(14)
C40 H40 0.9300
C41 C42 1.363(12)
C41 H41 0.9300
C42 H42 0.9300

loop_
_geom_torsion_atom_site_label_1
_geom_torsion_atom_site_label_2
_geom_torsion_atom_site_label_3
_geom_torsion_atom_site_label_4
_geom_torsion
N2 Ni1 O2 C1 126(6)
N1 Ni1 O2 C1 12.1(5)
N3 Ni1 O2 C1 -162.2(5)
N2 Ni1 N1 C3 -15.6(6)
O2 Ni1 N1 C3 161.9(6)
N3 Ni1 N1 C3 -126(3)
N2 Ni1 N1 C2 157.0(4)
O2 Ni1 N1 C2 -25.5(4)
N3 Ni1 N1 C2 47(3)
O2 Ni1 N2 C10 93(6)
N1 Ni1 N2 C10 -153.0(6)
N3 Ni1 N2 C10 21.4(6)
O2 Ni1 N2 C9 -88(6)
N1 Ni1 N2 C9 25.8(6)
N3 Ni1 N2 C9 -159.9(6)
N2 Ni1 N3 C15 96.2(5)
O2 Ni1 N3 C15 -81.2(5)
N1 Ni1 N3 C15 -154(3)
N2 Ni1 N3 C11 -25.3(5)
O2 Ni1 N3 C11 157.3(5)
N1 Ni1 N3 C11 85(3)
N2 Ni1 N3 C14 -140.2(6)
O2 Ni1 N3 C14 42.4(6)
N1 Ni1 N3 C14 -30(3)
Ni1 O2 C1 O1 180.0(6)
Ni1 O2 C1 C2 4.1(7)
C3 N1 C2 C28 82.5(8)
Ni1 N1 C2 C28 -90.8(5)
C3 N1 C2 C1 -155.7(6)
Ni1 N1 C2 C1 31.1(6)
O1 C1 C2 N1 160.5(6)
O2 C1 C2 N1 -23.1(8)
O1 C1 C2 C28 -79.8(8)
O2 C1 C2 C28 96.5(7)
C2 N1 C3 C4 -173.2(6)
Ni1 N1 C3 C4 -1.4(9)
C2 N1 C3 C22 7.8(9)
Ni1 N1 C3 C22 179.7(5)
N1 C3 C4 C9 14.7(11)
C22 C3 C4 C9 -166.3(7)
N1 C3 C4 C5 -167.5(7)
C22 C3 C4 C5 11.5(9)
C9 C4 C5 C6 -1.4(11)
C3 C4 C5 C6 -179.4(7)
C4 C5 C6 C7 1.8(13)
C5 C6 C7 C8 -0.9(14)
C6 C7 C8 C9 -0.5(14)
C3 C4 C9 C8 177.7(7)
C5 C4 C9 C8 0.0(11)
C3 C4 C9 N2 -2.9(11)
C5 C4 C9 N2 179.3(6)
C7 C8 C9 C4 1.0(12)
C7 C8 C9 N2 -178.4(8)
C10 N2 C9 C4 157.7(8)
Ni1 N2 C9 C4 -20.9(9)
C10 N2 C9 C8 -22.9(11)
Ni1 N2 C9 C8 158.5(6)
C9 N2 C10 O3 -11.2(13)
Ni1 N2 C10 O3 167.5(8)
C9 N2 C10 C11 170.6(7)
Ni1 N2 C10 C11 -10.7(10)
O3 C10 C11 N3 170.9(7)
N2 C10 C11 N3 -10.8(11)
O3 C10 C11 C12 -70.2(11)
N2 C10 C11 C12 108.1(9)
C15 N3 C11 C10 -96.4(8)
C14 N3 C11 C10 144.4(7)
Ni1 N3 C11 C10 25.1(8)
C15 N3 C11 C12 140.9(8)
C14 N3 C11 C12 21.7(9)
Ni1 N3 C11 C12 -97.6(7)
C10 C11 C12 C13 -157.3(10)
N3 C11 C12 C13 -35.6(11)
C10 C11 C12 C13' -125.7(12)
N3 C11 C12 C13' -3.9(13)
C13' C12 C13 C14 -65.5(17)
C11 C12 C13 C14 35.0(14)
C13 C12 C13' C14 71.6(17)
C11 C12 C13' C14 -15.6(18)
C12 C13' C14 N3 29.3(18)
C12 C13' C14 C13 -68.7(17)
C15 N3 C14 C13' -152.7(11)
C11 N3 C14 C13' -32.0(13)
Ni1 N3 C14 C13' 82.3(12)
C15 N3 C14 C13 -120.2(11)
C11 N3 C14 C13 0.5(12)
Ni1 N3 C14 C13 114.8(10)
C12 C13 C14 C13' 68.7(17)
C12 C13 C14 N3 -22.9(15)
C11 N3 C15 C16 58.4(10)
C14 N3 C15 C16 175.6(8)
Ni1 N3 C15 C16 -59.1(9)
N3 C15 C16 C17 94.6(8)
N3 C15 C16 C21 -87.1(8)
C21 C16 C17 C18 0.0
C15 C16 C17 C18 178.4(6)
C16 C17 C18 C19 0.0
C17 C18 C19 C20 0.0
C18 C19 C20 C21 0.0
C19 C20 C21 C16 0.0
C17 C16 C21 C20 0.0
C15 C16 C21 C20 -178.3(6)
N1 C3 C22 C27 -110.2(8)
C4 C3 C22 C27 70.9(9)
N1 C3 C22 C23 68.1(10)
C4 C3 C22 C23 -110.9(8)
C27 C22 C23 C24 4.8(11)
C3 C22 C23 C24 -173.4(7)
C22 C23 C24 C25 -3.6(11)
C23 C24 C25 C26 1.8(12)
C24 C25 C26 C27 -1.3(13)
C23 C22 C27 C26 -4.3(11)
C3 C22 C27 C26 174.0(7)
C25 C26 C27 C22 2.7(12)
C37 N4 C28 C32 110.5(7)
C29 N4 C28 C32 -33.2(9)
C37 N4 C28 C2 -120.9(7)
C29 N4 C28 C2 95.3(7)
N1 C2 C28 N4 69.1(7)
C1 C2 C28 N4 -47.7(8)
N1 C2 C28 C32 -161.0(6)
C1 C2 C28 C32 82.2(7)
C37 N4 C29 C30 -82.6(9)
C28 N4 C29 C30 61.3(9)
N4 C29 C30 C31 -52.5(10)
C29 C30 C31 C32 18.1(11)
C29 C30 C31 C36 -161.5(7)
C36 C31 C32 C33 -0.3(10)
C30 C31 C32 C33 -179.9(6)
C36 C31 C32 C28 -172.9(6)
C30 C31 C32 C28 7.5(10)
N4 C28 C32 C31 -0.2(10)
C2 C28 C32 C31 -129.3(7)
N4 C28 C32 C33 -172.9(6)
C2 C28 C32 C33 58.0(8)
C31 C32 C33 C34 0.9(11)
C28 C32 C33 C34 173.7(7)
C32 C33 C34 C35 -1.8(12)
C33 C34 C35 C36 2.2(13)
C34 C35 C36 C31 -1.7(12)
C32 C31 C36 C35 0.6(11)
C30 C31 C36 C35 -179.7(7)
C29 N4 C37 C38 -177.3(7)
C28 N4 C37 C38 41.0(10)
C29 N4 C37 C42 -0.2(11)
C28 N4 C37 C42 -141.9(7)
C42 C37 C38 C39 3.4(11)
N4 C37 C38 C39 -179.3(7)
C37 C38 C39 C40 -1.4(13)
C38 C39 C40 C41 0.3(15)
C39 C40 C41 C42 -1.4(15)
C40 C41 C42 C37 3.6(14)
C38 C37 C42 C41 -4.5(12)
N4 C37 C42 C41 178.3(8)

loop_
_platon_squeeze_void_nr
_platon_squeeze_void_average_x
_platon_squeeze_void_average_y
_platon_squeeze_void_average_z
_platon_squeeze_void_volume
_platon_squeeze_void_count_electrons
_platon_squeeze_void_content
1 0.000 0.123 0.000 209 37 ' '
2 0.500 0.623 1.000 209 37 ' '
